data_2213141
loop_
_publ_author_name
'\,Caylak, Nagihan'
'H\"okelek, Tuncer'
'\"Ozt\"urkkan, F. Elif'
'Necefo\(glu, Hacali'

_publ_section_title
;
 Diaquabis(4-chlorobenzoato-\k<i>O</i>)bis(nicotinamide-\k<i>N</i>)cobalt(II)
;
_journal_coeditor_code BI2184
_journal_issue 5
_journal_name_full 'Acta Crystallographica Section E'
_journal_page_first m1344
_journal_page_last m1346
_journal_paper_doi 10.1107/S1600536807018442
_journal_volume 63
_journal_year 2007
_chemical_formula_iupac '[Co (C7 H4 Cl O2)2 (C6 H6 N2 O)2 (H2 O)2]'
_chemical_formula_moiety 'C26 H24 Cl2 Co N4 O8'
_chemical_formula_sum 'C26 H24 Cl2 Co N4 O8'
_chemical_formula_weight 650.32
_chemical_name_systematic
;
Diaquabis(4-chlorobenzoato-\k<i>O</i>)bis(nicotinamide-\k<i>N</i>)cobalt(II)
;
_space_group_IT_number 2
_symmetry_cell_setting triclinic
_symmetry_space_group_name_Hall '-P 1'
_symmetry_space_group_name_H-M 'P -1'
_atom_sites_solution_hydrogens geom
_atom_sites_solution_primary direct
_atom_sites_solution_secondary difmap
_audit_creation_method SHELXL-97
_cell_angle_alpha 78.900(10)
_cell_angle_beta 86.840(10)
_cell_angle_gamma 71.55(2)
_cell_formula_units_Z 1
_cell_length_a 7.5945(2)
_cell_length_b 9.9333(2)
_cell_length_c 10.0701(3)
_cell_measurement_reflns_used 25
_cell_measurement_temperature 294(2)
_cell_measurement_theta_max 21.45
_cell_measurement_theta_min 2.86
_cell_volume 707.13(9)
_computing_cell_refinement 'CAD-4 EXPRESS'
_computing_data_collection 'CAD-4 EXPRESS (Enraf--Nonius, 1994)'
_computing_data_reduction 'XCAD4 (Harms & Wocadlo, 1995)'
_computing_molecular_graphics 'ORTEP-3 for Windows (Farrugia, 1997)'
_computing_publication_material 'WinGX (Farrugia, 1999)'
_computing_structure_refinement 'SHELXL97 (Sheldrick, 1997)'
_computing_structure_solution 'SHELXS97 (Sheldrick, 1997)'
_diffrn_ambient_temperature 294(2)
_diffrn_measured_fraction_theta_full 0.997
_diffrn_measured_fraction_theta_max 0.997
_diffrn_measurement_device_type 'Enraf--Nonius TurboCAD-4'
_diffrn_measurement_method \w
_diffrn_radiation_monochromator graphite
_diffrn_radiation_source 'fine-focus sealed tube'
_diffrn_radiation_type MoK\a
_diffrn_radiation_wavelength 0.71073
_diffrn_reflns_av_R_equivalents 0.0303
_diffrn_reflns_av_sigmaI/netI 0.0400
_diffrn_reflns_limit_h_max 0
_diffrn_reflns_limit_h_min -9
_diffrn_reflns_limit_k_max 11
_diffrn_reflns_limit_k_min -12
_diffrn_reflns_limit_l_max 12
_diffrn_reflns_limit_l_min -12
_diffrn_reflns_number 3086
_diffrn_reflns_theta_full 26.29
_diffrn_reflns_theta_max 26.29
_diffrn_reflns_theta_min 3.85
_diffrn_standards_decay_% 1
_diffrn_standards_interval_time 120
_diffrn_standards_number 3
_exptl_absorpt_coefficient_mu 0.851
_exptl_absorpt_correction_T_max 0.8420
_exptl_absorpt_correction_T_min 0.7884
_exptl_absorpt_correction_type psi-scan
_exptl_absorpt_process_details '(North <i>et al.</i>,  1968)'
_exptl_crystal_colour pink
_exptl_crystal_density_diffrn 1.527
_exptl_crystal_density_method 'not measured'
_exptl_crystal_description block
_exptl_crystal_F_000 333
_exptl_crystal_size_max 0.30
_exptl_crystal_size_mid 0.25
_exptl_crystal_size_min 0.20
_refine_diff_density_max 0.712
_refine_diff_density_min -0.707
_refine_ls_extinction_method none
_refine_ls_goodness_of_fit_ref 1.034
_refine_ls_hydrogen_treatment mixed
_refine_ls_matrix_type full
_refine_ls_number_parameters 203
_refine_ls_number_reflns 2862
_refine_ls_number_restraints 8
_refine_ls_restrained_S_all 1.111
_refine_ls_R_factor_all 0.0699
_refine_ls_R_factor_gt 0.0463
_refine_ls_shift/su_max 0.000
_refine_ls_shift/su_mean 0.000
_refine_ls_structure_factor_coef Fsqd
_refine_ls_weighting_details 'calc w=1/[\s^2^(Fo^2^)+(0.0749P)^2^+0.3061P] where P=(Fo^2^+2Fc^2^)/3'
_refine_ls_weighting_scheme calc
_refine_ls_wR_factor_gt 0.1179
_refine_ls_wR_factor_ref 0.1312
_reflns_number_gt 2259
_reflns_number_total 2862
_reflns_threshold_expression I>2\s(I)
_cod_data_source_file bi2184.cif
_cod_data_source_block I
_cod_database_code 2213141
_cod_database_fobs_code 2213141

loop_
_symmetry_equiv_pos_as_xyz
'x, y, z'
'-x, -y, -z'

loop_
_atom_site_type_symbol
_atom_site_label
_atom_site_fract_x
_atom_site_fract_y
_atom_site_fract_z
_atom_site_U_iso_or_equiv
_atom_site_adp_type
_atom_site_calc_flag
_atom_site_refinement_flags
_atom_site_occupancy
Co Co 0.0000 0.0000 0.0000 0.0295(2) Uani d S 1
Cl Cl 0.5134(2) 0.28058(17) 0.59966(15) 0.0891(5) Uani d . 1
O O1 0.1221(3) 0.0178(2) 0.1724(2) 0.0380(5) Uani d . 1
O O2 -0.1240(3) 0.1524(3) 0.2693(3) 0.0512(7) Uani d . 1
O O3 0.4335(3) 0.3400(3) -0.0097(3) 0.0516(7) Uani d . 1
O O4 0.2730(3) -0.0739(3) -0.0791(3) 0.0395(5) Uani d D 1
H H41 0.365(5) -0.159(3) -0.038(4) 0.076(15) Uiso d D 1
H H42 0.233(7) -0.095(5) -0.153(4) 0.11(2) Uiso d D 1
N N1 -0.0034(3) 0.2141(3) -0.0932(3) 0.0332(6) Uani d . 1
N N2 0.3289(5) 0.5587(3) -0.1394(4) 0.0532(9) Uani d D 1
H H21 0.247(4) 0.635(3) -0.192(4) 0.063(14) Uiso d D 1
H H22 0.419(4) 0.585(4) -0.110(4) 0.062(13) Uiso d D 1
C C1 0.0477(4) 0.0947(3) 0.2576(3) 0.0333(7) Uani d . 1
C C2 0.1703(4) 0.1280(3) 0.3502(3) 0.0323(7) Uani d . 1
C C3 0.3526(5) 0.1185(4) 0.3151(3) 0.0401(8) Uani d . 1
H H3 0.4039 0.0803 0.2393 0.048 Uiso calc R 1
C C4 0.4580(5) 0.1653(4) 0.3917(4) 0.0477(9) Uani d . 1
H H4 0.5791 0.1611 0.3668 0.057 Uiso calc R 1
C C5 0.3828(5) 0.2177(4) 0.5045(4) 0.0470(9) Uani d . 1
C C6 0.2054(6) 0.2217(5) 0.5455(4) 0.0587(11) Uani d . 1
H H6 0.1582 0.2535 0.6251 0.070 Uiso calc R 1
C C7 0.0995(5) 0.1782(5) 0.4672(4) 0.0481(9) Uani d . 1
H H7 -0.0214 0.1825 0.4930 0.058 Uiso calc R 1
C C8 -0.1421(5) 0.3068(4) -0.1721(4) 0.0406(8) Uani d . 1
H H8 -0.2421 0.2772 -0.1885 0.049 Uiso calc R 1
C C9 -0.1427(5) 0.4436(4) -0.2297(4) 0.0488(9) Uani d . 1
H H9 -0.2418 0.5057 -0.2838 0.059 Uiso calc R 1
C C10 0.0049(5) 0.4880(4) -0.2067(4) 0.0457(9) Uani d . 1
H H10 0.0069 0.5805 -0.2450 0.055 Uiso calc R 1
C C11 0.1499(4) 0.3941(3) -0.1261(3) 0.0333(7) Uani d . 1
C C12 0.1394(4) 0.2579(3) -0.0716(3) 0.0339(7) Uani d . 1
H H12 0.2369 0.1937 -0.0173 0.041 Uiso calc R 1
C C13 0.3163(5) 0.4294(4) -0.0881(4) 0.0391(8) Uani d . 1

loop_
_atom_site_aniso_label
_atom_site_aniso_U_11
_atom_site_aniso_U_22
_atom_site_aniso_U_33
_atom_site_aniso_U_12
_atom_site_aniso_U_13
_atom_site_aniso_U_23
Co 0.0219(3) 0.0327(4) 0.0366(4) -0.0108(2) -0.0029(2) -0.0083(2)
Cl 0.0809(9) 0.1190(12) 0.0936(10) -0.0441(8) -0.0215(7) -0.0536(9)
O1 0.0301(11) 0.0413(13) 0.0426(13) -0.0073(10) -0.0068(10) -0.0126(10)
O2 0.0274(12) 0.0729(18) 0.0569(16) -0.0136(12) -0.0013(11) -0.0239(14)
O3 0.0386(14) 0.0404(14) 0.0793(19) -0.0166(12) -0.0197(13) -0.0069(13)
O4 0.0266(12) 0.0438(14) 0.0483(14) -0.0095(10) -0.0005(10) -0.0114(11)
N1 0.0259(13) 0.0349(14) 0.0410(15) -0.0116(11) -0.0042(11) -0.0071(12)
N2 0.051(2) 0.0397(18) 0.076(2) -0.0263(16) -0.0145(17) -0.0032(16)
C1 0.0283(15) 0.0352(17) 0.0354(17) -0.0104(13) -0.0030(13) -0.0026(14)
C2 0.0293(15) 0.0350(17) 0.0325(16) -0.0103(13) -0.0020(12) -0.0050(13)
C3 0.0320(17) 0.053(2) 0.0380(18) -0.0135(15) 0.0021(14) -0.0137(15)
C4 0.0341(18) 0.060(2) 0.053(2) -0.0182(17) -0.0013(16) -0.0139(19)
C5 0.046(2) 0.053(2) 0.048(2) -0.0189(18) -0.0115(17) -0.0156(17)
C6 0.053(2) 0.081(3) 0.044(2) -0.014(2) 0.0022(18) -0.031(2)
C7 0.0344(18) 0.070(3) 0.044(2) -0.0177(18) 0.0053(15) -0.0188(18)
C8 0.0273(16) 0.048(2) 0.0462(19) -0.0122(14) -0.0068(14) -0.0054(16)
C9 0.0366(19) 0.043(2) 0.059(2) -0.0065(16) -0.0143(17) 0.0027(17)
C10 0.044(2) 0.0330(18) 0.057(2) -0.0111(15) -0.0049(17) -0.0005(16)
C11 0.0297(16) 0.0325(16) 0.0401(17) -0.0112(13) 0.0025(13) -0.0108(13)
C12 0.0264(15) 0.0370(17) 0.0391(17) -0.0102(13) -0.0044(13) -0.0070(14)
C13 0.0352(17) 0.0358(18) 0.051(2) -0.0144(15) 0.0010(15) -0.0131(15)

loop_
_atom_type_symbol
_atom_type_description
_atom_type_scat_dispersion_real
_atom_type_scat_dispersion_imag
_atom_type_scat_source
C C 0.0030 0.0020 'International Tables Vol C Tables 4.2.6.8 and 6.1.1.4'
H H 0.0000 0.0000 'International Tables Vol C Tables 4.2.6.8 and 6.1.1.4'
Cl Cl 0.1480 0.1590 'International Tables Vol C Tables 4.2.6.8 and 6.1.1.4'
Co Co 0.3490 0.9720 'International Tables Vol C Tables 4.2.6.8 and 6.1.1.4'
N N 0.0060 0.0030 'International Tables Vol C Tables 4.2.6.8 and 6.1.1.4'
O O 0.0110 0.0060 'International Tables Vol C Tables 4.2.6.8 and 6.1.1.4'

loop_
_geom_angle_atom_site_label_1
_geom_angle_atom_site_label_2
_geom_angle_atom_site_label_3
_geom_angle_site_symmetry_1
_geom_angle_site_symmetry_3
_geom_angle
_geom_angle_publ_flag
O1 Co O1 . 2 180.00(6) ?
O1 Co O4 . 2 92.53(9) yes
O1 Co O4 2 2 87.47(9) ?
O1 Co O4 . . 87.47(9) yes
O1 Co O4 2 . 92.53(9) ?
O4 Co O4 2 . 180.00(14) ?
O1 Co N1 . . 90.35(9) yes
O1 Co N1 2 2 90.35(9) ?
O1 Co N1 2 . 89.65(9) yes
O1 Co N1 . 2 89.65(9) ?
O4 Co N1 2 . 92.93(9) yes
O4 Co N1 . 2 92.93(9) ?
O4 Co N1 . . 87.07(9) yes
O4 Co N1 2 2 87.07(9) ?
N1 Co N1 . 2 180.0 ?
C1 O1 Co . . 127.1(2) ?
Co O4 H41 . . 123(3) ?
Co O4 H42 . . 93(4) ?
H41 O4 H42 . . 106(3) ?
C8 N1 Co . . 123.4(2) ?
C12 N1 C8 . . 117.9(3) ?
C12 N1 Co . . 118.7(2) ?
C13 N2 H21 . . 129(3) ?
C13 N2 H22 . . 118(3) ?
H21 N2 H22 . . 111(3) ?
O1 C1 O2 . . 125.2(3) ?
O1 C1 C2 . . 118.6(3) ?
O2 C1 C2 . . 116.1(3) ?
C7 C2 C3 . . 118.9(3) ?
C7 C2 C1 . . 120.4(3) ?
C3 C2 C1 . . 120.5(3) ?
C4 C3 C2 . . 120.5(3) ?
C4 C3 H3 . . 119.7 ?
C2 C3 H3 . . 119.7 ?
C5 C4 C3 . . 119.2(3) ?
C5 C4 H4 . . 120.4 ?
C3 C4 H4 . . 120.4 ?
C4 C5 C6 . . 121.6(3) ?
C4 C5 Cl . . 119.4(3) ?
C6 C5 Cl . . 119.0(3) ?
C7 C6 C5 . . 119.0(4) ?
C7 C6 H6 . . 120.5 ?
C5 C6 H6 . . 120.5 ?
C6 C7 C2 . . 120.7(3) ?
C6 C7 H7 . . 119.6 ?
C2 C7 H7 . . 119.6 ?
N1 C8 C9 . . 122.6(3) ?
N1 C8 H8 . . 118.7 ?
C9 C8 H8 . . 118.7 ?
C8 C9 C10 . . 119.2(3) ?
C8 C9 H9 . . 120.4 ?
C10 C9 H9 . . 120.4 ?
C9 C10 C11 . . 119.3(3) ?
C9 C10 H10 . . 120.4 ?
C11 C10 H10 . . 120.4 ?
C10 C11 C12 . . 117.9(3) ?
C10 C11 C13 . . 125.1(3) ?
C12 C11 C13 . . 117.0(3) ?
N1 C12 C11 . . 123.2(3) ?
N1 C12 H12 . . 118.4 ?
C11 C12 H12 . . 118.4 ?
O3 C13 N2 . . 122.3(3) ?
O3 C13 C11 . . 119.9(3) ?
N2 C13 C11 . . 117.8(3) ?

loop_
_geom_bond_atom_site_label_1
_geom_bond_atom_site_label_2
_geom_bond_site_symmetry_2
_geom_bond_distance
_geom_bond_publ_flag
Co O1 . 2.074(2) yes
Co O1 2 2.074(2) ?
Co O4 2 2.134(2) ?
Co O4 . 2.134(2) yes
Co N1 . 2.146(3) yes
Co N1 2 2.146(3) ?
Cl C5 . 1.738(4) ?
O1 C1 . 1.251(4) ?
O2 C1 . 1.257(4) ?
O3 C13 . 1.229(4) ?
O4 H41 . 0.95(3) ?
O4 H42 . 0.90(4) ?
N1 C8 . 1.336(4) ?
N1 C12 . 1.331(4) ?
N2 C13 . 1.319(4) ?
N2 H21 . 0.91(3) ?
N2 H22 . 0.89(4) ?
C1 C2 . 1.502(4) ?
C2 C7 . 1.383(5) ?
C2 C3 . 1.388(5) ?
C3 C4 . 1.375(5) ?
C3 H3 . 0.930 ?
C4 C5 . 1.362(5) ?
C4 H4 . 0.930 ?
C5 C6 . 1.378(6) ?
C6 H6 . 0.930 ?
C7 C6 . 1.369(5) ?
C7 H7 . 0.930 ?
C8 C9 . 1.370(5) ?
C8 H8 . 0.930 ?
C9 H9 . 0.930 ?
C10 C9 . 1.373(5) ?
C10 H10 . 0.930 ?
C11 C10 . 1.378(5) ?
C11 C12 . 1.384(4) ?
C11 C13 . 1.501(4) ?
C12 H12 . 0.930 ?

loop_
_geom_hbond_atom_site_label_D
_geom_hbond_atom_site_label_H
_geom_hbond_atom_site_label_A
_geom_hbond_site_symmetry_A
_geom_hbond_distance_DH
_geom_hbond_distance_HA
_geom_hbond_distance_DA
_geom_hbond_angle_DHA
_geom_hbond_publ_flag
O4 H42 O2 2_555 0.90(4) 1.74(5) 2.632(4) 167(5) y
O4 H41 O3 2_655 0.95(3) 1.95(3) 2.887(4) 169(3) y
N2 H21 O2 2_565 0.91(3) 2.03(3) 2.885(4) 155(3) y
N2 H22 O3 2_665 0.89(4) 2.07(4) 2.923(5) 161(3) y

loop_
_geom_torsion_atom_site_label_1
_geom_torsion_atom_site_label_2
_geom_torsion_atom_site_label_3
_geom_torsion_atom_site_label_4
_geom_torsion_site_symmetry_1
_geom_torsion
O4 Co O1 C1 2 -22.0(3)
O4 Co O1 C1 . 158.0(3)
N1 Co O1 C1 . 70.9(3)
N1 Co O1 C1 2 -109.1(3)
O1 Co N1 C12 . 37.4(2)
O1 Co N1 C12 2 -142.6(2)
O4 Co N1 C12 2 130.0(2)
O4 Co N1 C12 . -50.0(2)
O1 Co N1 C8 . -142.4(3)
O1 Co N1 C8 2 37.6(3)
O4 Co N1 C8 2 -49.9(3)
O4 Co N1 C8 . 130.1(3)
Co O1 C1 O2 . 15.5(5)
Co O1 C1 C2 . -161.5(2)
Co N1 C8 C9 . 179.3(3)
Co N1 C12 C11 . -179.4(2)
C8 N1 C12 C11 . 0.4(5)
C12 N1 C8 C9 . -0.5(5)
O1 C1 C2 C7 . -162.7(3)
O2 C1 C2 C7 . 20.0(5)
O1 C1 C2 C3 . 21.8(5)
O2 C1 C2 C3 . -155.5(3)
C1 C2 C3 C4 . 172.3(3)
C7 C2 C3 C4 . -3.3(5)
C1 C2 C7 C6 . -173.8(4)
C3 C2 C7 C6 . 1.8(6)
C2 C3 C4 C5 . 1.6(6)
C3 C4 C5 C6 . 1.6(6)
C3 C4 C5 Cl . -178.6(3)
C4 C5 C6 C7 . -3.1(7)
Cl C5 C6 C7 . 177.1(3)
C2 C7 C6 C5 . 1.4(7)
N1 C8 C9 C10 . 0.3(6)
C11 C10 C9 C8 . -0.1(6)
C12 C11 C10 C9 . 0.0(5)
C13 C11 C10 C9 . -177.7(3)
C10 C11 C12 N1 . -0.2(5)
C13 C11 C12 N1 . 177.7(3)
C10 C11 C13 N2 . -2.5(5)
C12 C11 C13 N2 . 179.8(3)
C10 C11 C13 O3 . 176.2(4)
C12 C11 C13 O3 . -1.5(5)
